data_7711114
loop_
_publ_author_name
'Essalhi, Mohamed'
'Mohan, Midhun'
'Marineau-Plante, Gabriel'
'Schlachter, Adrien Camille'
'Maris, Thierry'
'Harvey, Pierre D.'
'Duong, Adam'

_publ_section_title
;
 S-Heptazine N-Ligand Based Luminescent Coordination Materials: Synthesis,
 Structural and Luminescent Studies of Lanthanide-Cyamelurate Networks
;
_journal_name_full 'Dalton Transactions'
_journal_paper_doi 10.1039/D2DT01924H
_journal_year 2022
_chemical_formula_moiety 'C6 H14 N7 O10 Tb'
_chemical_formula_sum 'C6 H14 N7 O10 Tb'
_chemical_formula_weight 503.16
_space_group_crystal_system monoclinic
_space_group_IT_number 14
_space_group_name_Hall '-P 2yn'
_space_group_name_H-M_alt 'P 1 21/n 1'
_atom_sites_solution_hydrogens difmap
_atom_sites_solution_primary dual
_audit_creation_date 2022-03-09
_audit_creation_method
;
Olex2 1.5
(compiled 2021.12.09 svn.r5202d8cf for OlexSys, GUI svn.r6439)
;
_audit_update_record
;
2022-06-10 deposited with the CCDC.	2022-09-01 downloaded from the CCDC.
;
_cell_angle_alpha 90
_cell_angle_beta 93.700(1)
_cell_angle_gamma 90
_cell_formula_units_Z 4
_cell_length_a 11.8582(4)
_cell_length_b 6.8416(2)
_cell_length_c 16.6967(5)
_cell_measurement_reflns_used 9921
_cell_measurement_temperature 298
_cell_measurement_theta_max 70.08
_cell_measurement_theta_min 2.65
_cell_volume 1351.76(7)
_computing_cell_refinement
;
SAINT (2013) V8.40A; Integration Software for Single Crystal Data.
Bruker AXS Inc., Madison, WI 53719-1173.
;
_computing_data_collection
;
APEX 2 (2013) Bruker AXS Inc., Madison, WI 53719-1173.
;
_computing_data_reduction
;
SAINT (2013) V8.40A; Integration Software for Single Crystal Data.
Bruker AXS Inc., Madison, WI 53719-1173.
;
_computing_molecular_graphics 'Olex2 1.5 (Dolomanov et al., 2009)'
_computing_publication_material 'Olex2 1.5 (Dolomanov et al., 2009)'
_computing_structure_refinement 'XL  (Sheldrick, 2008)'
_computing_structure_solution 'XT  (Sheldrick, 2015)'
_diffrn_ambient_temperature 298
_diffrn_detector_area_resol_mean 8.3
_diffrn_detector_type 'Bruker APEX2 CCD'
_diffrn_measured_fraction_theta_full 0.998
_diffrn_measured_fraction_theta_max 0.996
_diffrn_measurement_device 'three-circle diffractometer'
_diffrn_measurement_device_type 'Bruker APEX-II CCD'
_diffrn_measurement_method '\f and \w scans'
_diffrn_radiation_type CuK\a
_diffrn_radiation_wavelength 1.54178
_diffrn_reflns_av_R_equivalents 0.0402
_diffrn_reflns_av_unetI/netI 0.0213
_diffrn_reflns_Laue_measured_fraction_full 0.998
_diffrn_reflns_Laue_measured_fraction_max 0.996
_diffrn_reflns_limit_h_max 14
_diffrn_reflns_limit_h_min -14
_diffrn_reflns_limit_k_max 8
_diffrn_reflns_limit_k_min -8
_diffrn_reflns_limit_l_max 20
_diffrn_reflns_limit_l_min -20
_diffrn_reflns_number 24483
_diffrn_reflns_point_group_measured_fraction_full 0.998
_diffrn_reflns_point_group_measured_fraction_max 0.996
_diffrn_reflns_theta_full 67.679
_diffrn_reflns_theta_max 70.137
_diffrn_reflns_theta_min 4.441
_diffrn_source_current 0.65
_diffrn_source_power 0.029119999999999997
_diffrn_source_voltage 44.8
_diffrn_standards_number 0
_exptl_absorpt_coefficient_mu 26.484
_exptl_absorpt_correction_T_max 0.1348
_exptl_absorpt_correction_T_min 0.0262
_exptl_absorpt_correction_type multi-scan
_exptl_absorpt_process_details
;
SADABS-2016/2 (Bruker,2016/2) was used for absorption correction.
wR2(int) was 0.1647 before and 0.0586 after correction.
The Ratio of minimum to maximum transmission is 0.1944.
The \l/2 correction factor is Not present.
;
_exptl_crystal_colour 'clear light colourless'
_exptl_crystal_colour_lustre clear
_exptl_crystal_colour_modifier light
_exptl_crystal_colour_primary colourless
_exptl_crystal_density_diffrn 2.472
_exptl_crystal_description needle
_exptl_crystal_F_000 976
_exptl_crystal_size_max 0.25
_exptl_crystal_size_mid 0.07
_exptl_crystal_size_min 0.06
_refine_diff_density_max 0.351
_refine_diff_density_min -0.436
_refine_diff_density_rms 0.092
_refine_ls_extinction_method none
_refine_ls_goodness_of_fit_ref 1.074
_refine_ls_hydrogen_treatment refxyz
_refine_ls_matrix_type full
_refine_ls_number_parameters 259
_refine_ls_number_reflns 2561
_refine_ls_number_restraints 112
_refine_ls_restrained_S_all 1.053
_refine_ls_R_factor_all 0.0265
_refine_ls_R_factor_gt 0.0248
_refine_ls_shift/su_max 0.001
_refine_ls_shift/su_mean 0.000
_refine_ls_structure_factor_coef Fsqd
_refine_ls_weighting_details 'w=1/[\s^2^(Fo^2^)+(0.0419P)^2^+0.3202P] where P=(Fo^2^+2Fc^2^)/3'
_refine_ls_weighting_scheme calc
_refine_ls_wR_factor_gt 0.0616
_refine_ls_wR_factor_ref 0.0626
_reflns_Friedel_coverage 0.000
_reflns_number_gt 2441
_reflns_number_total 2561
_reflns_threshold_expression 'I > 2\s(I)'
_cod_data_source_file d2dt01924h2.cif
_cod_data_source_block tb-cy
_cod_database_code 7711114
_shelx_shelxl_version_number 2019/1
_shelx_space_group_comment
;
The symmetry employed for this shelxl refinement is uniquely defined
by the following loop, which should always be used as a source of
symmetry information in preference to the above space-group names.
They are only intended as comments.
;
_shelx_estimated_absorpt_t_max 0.299
_shelx_estimated_absorpt_t_min 0.058
_olex2_refinement_description
;
1. Fixed Uiso
 At 1.5 times of:
  All O(H,H) groups
2. Restrained distances
 H4A-H4B \\sim H5A-H5B \\sim H6A-H6B \\sim H7A-H7B \\sim H8A-H8B \\sim H9A-H9B
\\sim H10A-H10B
 with sigma of 0.02
 O4-H4A \\sim O4-H4B \\sim O5-H5A \\sim O5-H5B \\sim O6-H6A \\sim O6-H6B \\sim
O7-H7A \\sim O7-H7B \\sim O8-
 H8A \\sim O8-H8B \\sim O9-H9A \\sim O9-H9B \\sim O10-H10A \\sim O10-H10B
 with sigma of 0.02
;
_olex2_submission_special_instructions 'No special instructions were received'

loop_
_space_group_symop_operation_xyz
'x, y, z'
'-x+1/2, y+1/2, -z+1/2'
'-x, -y, -z'
'x-1/2, -y-1/2, z-1/2'

loop_
_atom_site_label
_atom_site_type_symbol
_atom_site_fract_x
_atom_site_fract_y
_atom_site_fract_z
_atom_site_U_iso_or_equiv
_atom_site_adp_type
_atom_site_occupancy
_atom_site_site_symmetry_order
_atom_site_calc_flag
_atom_site_refinement_flags_posn
_atom_site_refinement_flags_adp
_atom_site_refinement_flags_occupancy
_atom_site_disorder_assembly
_atom_site_disorder_group
Tb1 Tb 0.51911(2) 0.63841(2) 0.17683(2) 0.03578(8) Uani 1 1 d . . . . .
O1 O 0.6653(2) 0.7703(4) 0.27100(14) 0.0480(5) Uani 1 1 d . . . . .
O2 O 0.17860(19) 0.5928(3) 0.44950(15) 0.0444(5) Uani 1 1 d . . . . .
O3 O 0.6504(2) 0.8553(3) 0.67706(14) 0.0460(5) Uani 1 1 d . . . . .
O4 O 0.6019(2) 0.3526(4) 0.24592(17) 0.0497(6) Uani 1 1 d D . . . .
H4A H 0.580(4) 0.316(8) 0.286(2) 0.075 Uiso 1 1 d D U . . .
H4B H 0.6662(18) 0.334(7) 0.247(3) 0.075 Uiso 1 1 d D U . . .
O5 O 0.6804(2) 0.5886(4) 0.10785(16) 0.0474(5) Uani 1 1 d D . . . .
H5A H 0.716(3) 0.491(4) 0.109(3) 0.071 Uiso 1 1 d D U . . .
H5B H 0.721(3) 0.669(5) 0.092(3) 0.071 Uiso 1 1 d D U . . .
O6 O 0.5004(2) 0.3507(3) 0.08676(16) 0.0468(5) Uani 1 1 d D . . . .
H6A H 0.528(4) 0.340(7) 0.0455(19) 0.070 Uiso 1 1 d D U . . .
H6B H 0.442(2) 0.299(7) 0.082(3) 0.070 Uiso 1 1 d D U . . .
O7 O 0.5858(2) 0.9389(4) 0.10944(18) 0.0565(6) Uani 1 1 d D . . . .
H7A H 0.580(5) 1.037(5) 0.132(3) 0.085 Uiso 1 1 d D U . . .
H7B H 0.620(5) 0.954(8) 0.072(2) 0.085 Uiso 1 1 d D U . . .
O8 O 0.3939(2) 0.7103(3) 0.05610(14) 0.0427(5) Uani 1 1 d D . . . .
H8A H 0.335(2) 0.660(5) 0.052(3) 0.064 Uiso 1 1 d D U . . .
H8B H 0.383(4) 0.822(3) 0.049(3) 0.064 Uiso 1 1 d D U . . .
O9 O 0.3534(2) 0.4620(4) 0.20241(15) 0.0464(5) Uani 1 1 d D . . . .
H9A H 0.294(2) 0.510(7) 0.195(3) 0.070 Uiso 1 1 d D U . . .
H9B H 0.350(4) 0.394(6) 0.240(2) 0.070 Uiso 1 1 d D U . . .
O10 O 0.4003(2) 0.9150(4) 0.20013(15) 0.0516(6) Uani 1 1 d D . . . .
H10A H 0.371(4) 0.979(6) 0.167(2) 0.077 Uiso 1 1 d D U . . .
H10B H 0.396(5) 0.968(7) 0.2411(16) 0.077 Uiso 1 1 d D U . . .
N1 N 0.5069(2) 0.6942(4) 0.32678(15) 0.0402(5) Uani 1 1 d . . . . .
N2 N 0.3390(2) 0.6326(4) 0.38603(18) 0.0419(6) Uani 1 1 d . . . . .
N3 N 0.6721(2) 0.7971(4) 0.40689(16) 0.0400(5) Uani 1 1 d . . . . .
N4 N 0.5000(2) 0.7357(3) 0.46604(15) 0.0362(5) Uani 1 1 d . . . . .
N5 N 0.3311(2) 0.6812(4) 0.52837(16) 0.0403(5) Uani 1 1 d . . . . .
N6 N 0.6623(2) 0.8386(4) 0.54271(17) 0.0398(5) Uani 1 1 d . . . . .
N7 N 0.4892(2) 0.7750(4) 0.60549(15) 0.0403(5) Uani 1 1 d . . . . .
C1 C 0.6164(3) 0.7552(4) 0.33571(19) 0.0399(6) Uani 1 1 d . . . . .
C2 C 0.4463(3) 0.6859(4) 0.39116(18) 0.0368(6) Uani 1 1 d . . . . .
C3 C 0.2828(3) 0.6361(4) 0.4542(2) 0.0402(7) Uani 1 1 d . . . . .
C4 C 0.6140(3) 0.7911(4) 0.47198(18) 0.0368(6) Uani 1 1 d . . . . .
C5 C 0.4385(3) 0.7307(4) 0.53476(18) 0.0373(6) Uani 1 1 d . . . . .
C6 C 0.6009(3) 0.8233(4) 0.60929(19) 0.0383(6) Uani 1 1 d . . . . .

loop_
_atom_site_aniso_label
_atom_site_aniso_U_11
_atom_site_aniso_U_22
_atom_site_aniso_U_33
_atom_site_aniso_U_23
_atom_site_aniso_U_13
_atom_site_aniso_U_12
Tb1 0.03589(12) 0.03944(12) 0.03210(12) -0.00037(6) 0.00273(7) 0.00117(6)
O1 0.0442(13) 0.0644(14) 0.0358(11) -0.0023(10) 0.0063(9) -0.0113(10)
O2 0.0345(11) 0.0475(10) 0.0512(13) -0.0040(10) 0.0039(9) -0.0040(9)
O3 0.0435(13) 0.0600(14) 0.0342(11) -0.0063(9) 0.0004(10) -0.0022(9)
O4 0.0462(14) 0.0587(14) 0.0448(13) 0.0116(10) 0.0071(11) 0.0073(10)
O5 0.0449(12) 0.0419(10) 0.0571(14) 0.0042(11) 0.0160(10) 0.0039(10)
O6 0.0459(14) 0.0508(13) 0.0441(13) -0.0061(9) 0.0063(11) -0.0045(9)
O7 0.0569(15) 0.0486(13) 0.0657(17) 0.0092(12) 0.0171(13) 0.0051(11)
O8 0.0426(12) 0.0450(11) 0.0402(11) -0.0012(9) 0.0002(9) 0.0022(9)
O9 0.0396(12) 0.0551(13) 0.0449(12) 0.0045(10) 0.0050(10) -0.0019(9)
O10 0.0633(16) 0.0547(13) 0.0365(11) -0.0023(10) 0.0016(11) 0.0185(12)
N1 0.0376(13) 0.0479(13) 0.0350(13) -0.0004(10) 0.0019(10) -0.0028(11)
N2 0.0365(14) 0.0482(14) 0.0408(14) -0.0028(10) 0.0024(11) -0.0027(9)
N3 0.0387(13) 0.0471(13) 0.0342(12) -0.0007(10) 0.0027(10) -0.0058(10)
N4 0.0349(13) 0.0386(11) 0.0350(12) -0.0003(9) 0.0020(10) -0.0013(9)
N5 0.0387(14) 0.0434(12) 0.0392(13) -0.0006(11) 0.0058(11) -0.0007(10)
N6 0.0381(14) 0.0466(13) 0.0346(13) -0.0003(10) 0.0009(11) -0.0037(10)
N7 0.0399(14) 0.0464(13) 0.0347(12) -0.0006(10) 0.0033(10) -0.0016(10)
C1 0.0431(16) 0.0429(13) 0.0335(14) -0.0017(11) 0.0024(12) -0.0017(12)
C2 0.0388(15) 0.0355(12) 0.0359(14) -0.0023(11) 0.0006(12) 0.0019(11)
C3 0.0403(17) 0.0366(14) 0.0437(17) 0.0002(10) 0.0031(13) 0.0007(10)
C4 0.0381(15) 0.0354(13) 0.0372(14) 0.0005(11) 0.0039(12) -0.0011(11)
C5 0.0400(16) 0.0356(13) 0.0365(14) 0.0013(11) 0.0045(12) 0.0014(11)
C6 0.0416(16) 0.0395(13) 0.0337(15) -0.0022(11) 0.0019(12) 0.0012(12)

loop_
_atom_type_symbol
_atom_type_description
_atom_type_scat_dispersion_real
_atom_type_scat_dispersion_imag
_atom_type_scat_source
C C 0.0181 0.0091 'International Tables Vol C Tables 4.2.6.8 and 6.1.1.4'
H H 0.0000 0.0000 'International Tables Vol C Tables 4.2.6.8 and 6.1.1.4'
N N 0.0311 0.0180 'International Tables Vol C Tables 4.2.6.8 and 6.1.1.4'
O O 0.0492 0.0322 'International Tables Vol C Tables 4.2.6.8 and 6.1.1.4'
Tb Tb -9.1472 9.1891 'International Tables Vol C Tables 4.2.6.8 and 6.1.1.4'

loop_
_geom_angle_atom_site_label_1
_geom_angle_atom_site_label_2
_geom_angle_atom_site_label_3
_geom_angle
_geom_angle_site_symmetry_1
_geom_angle_site_symmetry_3
_geom_angle_publ_flag
O1 Tb1 O4 75.19(9) . . ?
O1 Tb1 O6 135.86(9) . . ?
O1 Tb1 O7 75.69(9) . . ?
O1 Tb1 O8 144.72(8) . . ?
O1 Tb1 N1 52.64(8) . . ?
O4 Tb1 O6 70.63(9) . . ?
O4 Tb1 O7 137.93(9) . . ?
O4 Tb1 O8 138.18(9) . . ?
O4 Tb1 N1 72.69(9) . . ?
O5 Tb1 O1 78.45(9) . . ?
O5 Tb1 O4 78.34(9) . . ?
O5 Tb1 O6 68.07(9) . . ?
O5 Tb1 O7 66.55(9) . . ?
O5 Tb1 O8 95.47(9) . . ?
O5 Tb1 O9 137.27(9) . . ?
O5 Tb1 O10 134.89(9) . . ?
O5 Tb1 N1 127.67(9) . . ?
O6 Tb1 O7 113.53(9) . . ?
O6 Tb1 N1 135.02(9) . . ?
O7 Tb1 N1 111.06(10) . . ?
O8 Tb1 O6 68.79(8) . . ?
O8 Tb1 O7 70.13(9) . . ?
O8 Tb1 N1 134.59(8) . . ?
O9 Tb1 O1 129.52(8) . . ?
O9 Tb1 O4 79.61(9) . . ?
O9 Tb1 O6 70.23(9) . . ?
O9 Tb1 O7 142.34(9) . . ?
O9 Tb1 O8 77.70(8) . . ?
O9 Tb1 O10 82.56(9) . . ?
O9 Tb1 N1 78.39(9) . . ?
O10 Tb1 O1 90.23(9) . . ?
O10 Tb1 O4 140.78(9) . . ?
O10 Tb1 O6 133.83(9) . . ?
O10 Tb1 O7 68.34(10) . . ?
O10 Tb1 O8 69.42(8) . . ?
O10 Tb1 N1 69.63(9) . . ?
C1 O1 Tb1 100.04(19) . . ?
Tb1 O4 H4A 122(4) . . ?
Tb1 O4 H4B 120(3) . . ?
H4A O4 H4B 108(3) . . ?
Tb1 O5 H5A 124(3) . . ?
Tb1 O5 H5B 127(3) . . ?
H5A O5 H5B 105(3) . . ?
Tb1 O6 H6A 125(3) . . ?
Tb1 O6 H6B 118(4) . . ?
H6A O6 H6B 107(3) . . ?
Tb1 O7 H7A 117(4) . . ?
Tb1 O7 H7B 132(4) . . ?
H7A O7 H7B 110(3) . . ?
Tb1 O8 H8A 118(4) . . ?
Tb1 O8 H8B 114(4) . . ?
H8A O8 H8B 106(3) . . ?
Tb1 O9 H9A 120(4) . . ?
Tb1 O9 H9B 122(4) . . ?
H9A O9 H9B 107(3) . . ?
Tb1 O10 H10A 125(4) . . ?
Tb1 O10 H10B 125(4) . . ?
H10A O10 H10B 109(3) . . ?
C1 N1 Tb1 92.26(18) . . ?
C2 N1 Tb1 148.7(2) . . ?
C2 N1 C1 119.0(3) . . ?
C2 N2 C3 117.7(3) . . ?
C4 N3 C1 117.6(3) . . ?
C4 N4 C2 120.5(3) . . ?
C5 N4 C2 119.5(3) . . ?
C5 N4 C4 120.0(3) . . ?
C5 N5 C3 118.6(3) . . ?
C4 N6 C6 119.0(3) . . ?
C5 N7 C6 118.7(3) . . ?
O1 C1 N1 114.7(3) . . ?
O1 C1 N3 120.6(3) . . ?
N3 C1 N1 124.7(3) . . ?
N1 C2 N4 118.0(3) . . ?
N2 C2 N1 121.8(3) . . ?
N2 C2 N4 120.2(3) . . ?
O2 C3 N2 118.3(3) . . ?
O2 C3 N5 117.3(3) . . ?
N2 C3 N5 124.4(3) . . ?
N3 C4 N4 120.1(3) . . ?
N6 C4 N3 120.5(3) . . ?
N6 C4 N4 119.4(3) . . ?
N5 C5 N4 119.5(3) . . ?
N5 C5 N7 120.8(3) . . ?
N7 C5 N4 119.6(3) . . ?
O3 C6 N6 118.3(3) . . ?
O3 C6 N7 118.6(3) . . ?
N7 C6 N6 123.1(3) . . ?

loop_
_geom_bond_atom_site_label_1
_geom_bond_atom_site_label_2
_geom_bond_distance
_geom_bond_site_symmetry_2
_geom_bond_publ_flag
Tb1 O1 2.438(2) . ?
Tb1 O4 2.444(2) . ?
Tb1 O5 2.320(2) . ?
Tb1 O6 2.478(2) . ?
Tb1 O7 2.497(2) . ?
Tb1 O8 2.475(2) . ?
Tb1 O9 2.368(2) . ?
Tb1 O10 2.406(2) . ?
Tb1 N1 2.546(3) . ?
O1 C1 1.263(4) . ?
O2 C3 1.268(4) . ?
O3 C6 1.259(4) . ?
O4 H4A 0.777(19) . ?
O4 H4B 0.772(19) . ?
O5 H5A 0.789(19) . ?
O5 H5B 0.787(19) . ?
O6 H6A 0.785(19) . ?
O6 H6B 0.776(19) . ?
O7 H7A 0.77(2) . ?
O7 H7B 0.77(2) . ?
O8 H8A 0.781(19) . ?
O8 H8B 0.787(19) . ?
O9 H9A 0.781(19) . ?
O9 H9B 0.779(19) . ?
O10 H10A 0.77(2) . ?
O10 H10B 0.78(2) . ?
N1 C1 1.362(4) . ?
N1 C2 1.332(4) . ?
N2 C2 1.321(4) . ?
N2 C3 1.356(5) . ?
N3 C1 1.353(4) . ?
N3 C4 1.325(4) . ?
N4 C2 1.408(4) . ?
N4 C4 1.401(4) . ?
N4 C5 1.399(4) . ?
N5 C3 1.366(4) . ?
N5 C5 1.315(4) . ?
N6 C4 1.319(4) . ?
N6 C6 1.371(4) . ?
N7 C5 1.326(4) . ?
N7 C6 1.363(4) . ?

loop_
_geom_hbond_atom_site_label_D
_geom_hbond_atom_site_label_H
_geom_hbond_atom_site_label_A
_geom_hbond_distance_DH
_geom_hbond_distance_HA
_geom_hbond_distance_DA
_geom_hbond_angle_DHA
_geom_hbond_site_symmetry_A
_geom_hbond_publ_flag
O4 H4A N7 0.777(19) 2.13(2) 2.904(4) 176(5) 3_666 yes
O4 H4B O1 0.772(19) 2.08(2) 2.849(4) 171(5) 2_645 yes
O5 H5A N3 0.789(19) 1.91(2) 2.674(4) 164(5) 2_645 yes
O5 H5B N5 0.787(19) 2.02(2) 2.783(4) 165(5) 4_675 yes
O6 H6A O8 0.785(19) 2.01(2) 2.797(4) 174(5) 3_665 yes
O6 H6B O2 0.776(19) 2.06(3) 2.796(3) 160(5) 2_545 yes
O7 H7A O6 0.77(2) 2.44(5) 3.009(4) 131(5) 1_565 yes
O7 H7B O2 0.77(2) 2.23(2) 2.961(4) 159(5) 4_675 yes
O8 H8A N6 0.781(19) 2.04(3) 2.762(4) 153(4) 4_575 yes
O8 H8B O2 0.787(19) 1.99(2) 2.754(3) 164(5) 2 yes
O9 H9A O3 0.781(19) 1.94(2) 2.722(3) 176(5) 4_575 yes
O9 H9B O3 0.779(19) 2.20(2) 2.962(3) 166(5) 3_666 yes
O10 H10A O2 0.77(2) 2.14(2) 2.880(3) 161(5) 2 yes
O10 H10B O3 0.78(2) 1.93(3) 2.682(3) 162(5) 3_676 yes

loop_
_geom_torsion_atom_site_label_1
_geom_torsion_atom_site_label_2
_geom_torsion_atom_site_label_3
_geom_torsion_atom_site_label_4
_geom_torsion
_geom_torsion_site_symmetry_1
_geom_torsion_site_symmetry_2
_geom_torsion_site_symmetry_3
_geom_torsion_site_symmetry_4
_geom_torsion_publ_flag
Tb1 O1 C1 N1 -5.6(3) . . . . ?
Tb1 O1 C1 N3 174.1(3) . . . . ?
Tb1 N1 C1 O1 5.3(3) . . . . ?
Tb1 N1 C1 N3 -174.4(3) . . . . ?
Tb1 N1 C2 N2 -3.8(6) . . . . ?
Tb1 N1 C2 N4 176.2(3) . . . . ?
C1 N1 C2 N2 178.3(3) . . . . ?
C1 N1 C2 N4 -1.7(4) . . . . ?
C1 N3 C4 N4 2.3(4) . . . . ?
C1 N3 C4 N6 -177.1(3) . . . . ?
C2 N1 C1 O1 -175.8(3) . . . . ?
C2 N1 C1 N3 4.5(5) . . . . ?
C2 N2 C3 O2 177.3(3) . . . . ?
C2 N2 C3 N5 -3.5(4) . . . . ?
C2 N4 C4 N3 0.1(4) . . . . ?
C2 N4 C4 N6 179.5(3) . . . . ?
C2 N4 C5 N5 -0.6(4) . . . . ?
C2 N4 C5 N7 179.1(3) . . . . ?
C3 N2 C2 N1 -177.3(3) . . . . ?
C3 N2 C2 N4 2.7(4) . . . . ?
C3 N5 C5 N4 -0.1(4) . . . . ?
C3 N5 C5 N7 -179.8(3) . . . . ?
C4 N3 C1 O1 175.6(3) . . . . ?
C4 N3 C1 N1 -4.8(5) . . . . ?
C4 N4 C2 N1 -0.4(4) . . . . ?
C4 N4 C2 N2 179.6(3) . . . . ?
C4 N4 C5 N5 179.0(3) . . . . ?
C4 N4 C5 N7 -1.3(4) . . . . ?
C4 N6 C6 O3 174.9(3) . . . . ?
C4 N6 C6 N7 -5.0(4) . . . . ?
C5 N4 C2 N1 179.3(3) . . . . ?
C5 N4 C2 N2 -0.8(4) . . . . ?
C5 N4 C4 N3 -179.6(3) . . . . ?
C5 N4 C4 N6 -0.1(4) . . . . ?
C5 N5 C3 O2 -178.6(3) . . . . ?
C5 N5 C3 N2 2.2(4) . . . . ?
C5 N7 C6 O3 -176.3(3) . . . . ?
C5 N7 C6 N6 3.6(4) . . . . ?
C6 N6 C4 N3 -177.4(3) . . . . ?
C6 N6 C4 N4 3.1(4) . . . . ?
C6 N7 C5 N4 -0.5(4) . . . . ?
C6 N7 C5 N5 179.3(3) . . . . ?
